data_1517362
loop_
_publ_author_name
'Hulley, Elliott B.'
'Helm, Monte L.'
'Bullock, R. Morris'

_publ_section_title
;
 Heterolytic cleavage of H2by bifunctional manganese(i) complexes: impact
 of ligand dynamics, electrophilicity, and base positioning
;
_journal_issue 12
_journal_name_full 'Chem. Sci.'
_journal_page_first 4729
_journal_paper_doi 10.1039/C4SC01801J
_journal_volume 5
_journal_year 2014
_chemical_formula_moiety 'C61 H42 F24 Mn N O P4'
_chemical_formula_sum 'C61 H42 F24 Mn N O P4'
_chemical_formula_weight 1439.77
_chemical_name_systematic (Ph,Me-PNP)MnH(CO)(bppm)
_space_group_crystal_system monoclinic
_space_group_IT_number 14
_space_group_name_Hall '-P 2yn'
_space_group_name_H-M_alt 'P 1 21/n 1'
_symmetry_space_group_name_Hall '-P 2yn'
_symmetry_space_group_name_H-M 'P 1 21/n 1'
_atom_sites_solution_hydrogens difmap
_atom_sites_solution_primary direct
_audit_creation_date 2013-12-11
_audit_creation_method
;
  Olex2 1.2
  (compiled Apr 23 2013 17:59:47, GUI svn.r4466)
;
_cell_angle_alpha 90
_cell_angle_beta 106.6580(10)
_cell_angle_gamma 90
_cell_formula_units_Z 4
_cell_length_a 13.4167(3)
_cell_length_b 33.2709(8)
_cell_length_c 14.2193(3)
_cell_measurement_reflns_used 9964
_cell_measurement_temperature 140
_cell_measurement_theta_max 29.098
_cell_measurement_theta_min 2.211
_cell_volume 6080.9(2)
_computing_data_reduction 'SAINT v7.68A (Bruker, 2009)'
_computing_molecular_graphics
;
O. V. Dolomanov, L. J. Bourhis, R. J. Gildea, J. A. K. Howard and H. Puschmann,
OLEX2: a complete structure solution, refinement and analysis program.
J. Appl. Cryst. (2009). 42, 339-341.
;
_computing_publication_material
;
O. V. Dolomanov, L. J. Bourhis, R. J. Gildea, J. A. K. Howard and H. Puschmann,
OLEX2: a complete structure solution, refinement and analysis program.
J. Appl. Cryst. (2009). 42, 339-341.
;
_computing_structure_refinement
;
SHELXL, G.M. Sheldrick, Acta Cryst.
(2008). A64, 112-122
;
_computing_structure_solution
;
XS, G.M. Sheldrick, Acta Cryst.
(2008). A64, 112-122
;
_diffrn_ambient_temperature 140
_diffrn_measured_fraction_theta_full 1.000
_diffrn_measured_fraction_theta_max 0.998
_diffrn_measurement_device_type 'Bruker APEX-II CCD'
_diffrn_measurement_method '\f and \w scans'
_diffrn_radiation_monochromator graphite
_diffrn_radiation_type MoK\a
_diffrn_radiation_wavelength 0.71073
_diffrn_reflns_av_R_equivalents 0.0394
_diffrn_reflns_av_unetI/netI 0.0488
_diffrn_reflns_Laue_measured_fraction_full 1.000
_diffrn_reflns_Laue_measured_fraction_max 0.998
_diffrn_reflns_limit_h_max 18
_diffrn_reflns_limit_h_min -18
_diffrn_reflns_limit_k_max 45
_diffrn_reflns_limit_k_min -43
_diffrn_reflns_limit_l_max 19
_diffrn_reflns_limit_l_min -19
_diffrn_reflns_number 63662
_diffrn_reflns_point_group_measured_fraction_full 1.000
_diffrn_reflns_point_group_measured_fraction_max 0.998
_diffrn_reflns_theta_full 25.242
_diffrn_reflns_theta_max 29.189
_diffrn_reflns_theta_min 1.615
_diffrn_standards_number 0
_exptl_absorpt_coefficient_mu 0.439
_exptl_absorpt_correction_T_max 0.7458
_exptl_absorpt_correction_T_min 0.6836
_exptl_absorpt_correction_type multi-scan
_exptl_absorpt_process_details
;
SADABS-2008/1 (Bruker,2008) was used for absorption correction.
wR2(int) was 0.0442 before and 0.0401 after correction.
The Ratio of minimum to maximum transmission is 0.9166.
The \l/2 correction factor is 0.0015.
;
_exptl_crystal_colour red
_exptl_crystal_colour_primary red
_exptl_crystal_density_diffrn 1.573
_exptl_crystal_description block
_exptl_crystal_F_000 2896
_exptl_crystal_size_max 0.17
_exptl_crystal_size_mid 0.12
_exptl_crystal_size_min 0.11
_refine_diff_density_max 0.741
_refine_diff_density_min -0.551
_refine_diff_density_rms 0.069
_refine_ls_extinction_method none
_refine_ls_goodness_of_fit_ref 1.012
_refine_ls_hydrogen_treatment refxyz
_refine_ls_matrix_type full
_refine_ls_number_parameters 1028
_refine_ls_number_reflns 16432
_refine_ls_number_restraints 153
_refine_ls_restrained_S_all 1.067
_refine_ls_R_factor_all 0.0735
_refine_ls_R_factor_gt 0.0440
_refine_ls_shift/su_max 0.002
_refine_ls_shift/su_mean 0.000
_refine_ls_structure_factor_coef Fsqd
_refine_ls_weighting_details
;
 w=1/[\s^2^(Fo^2^)+(0.0496P)^2^+3.5349P]
 where P=(Fo^2^+2Fc^2^)/3
;
_refine_ls_weighting_scheme calc
_refine_ls_wR_factor_gt 0.0987
_refine_ls_wR_factor_ref 0.1104
_reflns_Friedel_coverage 0.000
_reflns_number_gt 11822
_reflns_number_total 16432
_reflns_threshold_expression 'I > 2\s(I)'
_cod_data_source_file c4sc01801j2.cif
_cod_data_source_block eh020_0m
_cod_depositor_comments 'Adding full bibliography for 1517360--1517366.cif.'
_cod_database_code 1517362
_olex2_refinement_description
;
1. Fixed Uiso
 At 1.2 times of:
  All C(H) groups, All C(H,H) groups
 At 1.5 times of:
  All C(H,H,H) groups
2. Restrained distances
 F21-C59 \\sim F19A-C59 \\sim F19-C59 \\sim F21A-C59 \\sim F20-C59 \\sim F20A-C59
 with sigma of 0.01
 F17A-C52 \\sim F17-C52 \\sim F18A-C52 \\sim F18-C52 \\sim F16A-C52 \\sim F16-C52
 with sigma of 0.01
 F8A-C43 \\sim F8-C43 \\sim F7A-C43 \\sim F7-C43 \\sim F9A-C43 \\sim F9-C43
 with sigma of 0.01
3. Uiso/Uaniso restraints and constraints
Uanis(F16A) = Uanis(F17)
Uanis(F17A) = Uanis(F18)
4. Others
 Sof(F7A)=Sof(F8A)=Sof(F9A)=1-FVAR(1)
 Sof(F9)=Sof(F7)=Sof(F8)=FVAR(1)
 Sof(F20A)=Sof(F21A)=Sof(F19A)=1-FVAR(2)
 Sof(F19)=Sof(F21)=Sof(F20)=FVAR(2)
 Sof(F17A)=Sof(F18A)=Sof(F16A)=1-FVAR(3)
 Sof(F16)=Sof(F18)=Sof(F17)=FVAR(3)
;
_shelx_estimated_absorpt_t_max 0.953
_shelx_estimated_absorpt_t_min 0.929
_shelx_space_group_comment
;
The symmetry employed for this shelxl refinement is uniquely defined
by the following loop, which should always be used as a source of
symmetry information in preference to the above space-group names.
They are only intended as comments.
;
_shelxl_version_number 2013-2

loop_
_space_group_symop_operation_xyz
'x, y, z'
'-x+1/2, y+1/2, -z+1/2'
'-x, -y, -z'
'x-1/2, -y-1/2, z-1/2'

loop_
_atom_site_label
_atom_site_type_symbol
_atom_site_fract_x
_atom_site_fract_y
_atom_site_fract_z
_atom_site_U_iso_or_equiv
_atom_site_adp_type
_atom_site_occupancy
_atom_site_site_symmetry_order
_atom_site_calc_flag
_atom_site_refinement_flags_posn
_atom_site_refinement_flags_adp
_atom_site_refinement_flags_occupancy
_atom_site_disorder_assembly
_atom_site_disorder_group
Mn1 Mn 0.04747(2) 0.15558(2) 0.80935(2) 0.01426(7) Uani 1 1 d . . . . .
P4 P -0.00108(4) 0.11623(2) 0.67637(3) 0.01521(10) Uani 1 1 d . . . . .
P1 P -0.03833(4) 0.21156(2) 0.74628(3) 0.01476(10) Uani 1 1 d . . . . .
P2 P 0.06413(4) 0.18174(2) 0.95852(3) 0.01621(10) Uani 1 1 d . . . . .
P3 P 0.10703(4) 0.09345(2) 0.85037(3) 0.01524(10) Uani 1 1 d . . . . .
F3 F -0.11170(11) 0.02554(4) 1.15785(10) 0.0340(3) Uani 1 1 d . . . . .
O1 O 0.24505(12) 0.19307(5) 0.80459(11) 0.0276(3) Uani 1 1 d . . . . .
F4 F 0.31827(11) 0.01943(5) 1.24067(10) 0.0450(4) Uani 1 1 d . . . . .
N1 N 0.02731(13) 0.26188(5) 0.90755(11) 0.0178(3) Uani 1 1 d . . . . .
F1 F -0.17588(10) 0.06405(5) 1.03478(10) 0.0409(4) Uani 1 1 d . . . . .
F22 F 0.03237(12) 0.02541(5) 0.36355(11) 0.0458(4) Uani 1 1 d . . . . .
F24 F 0.19469(13) 0.02221(5) 0.37521(11) 0.0488(4) Uani 1 1 d . . . . .
F5 F 0.22994(12) -0.03467(5) 1.19736(12) 0.0471(4) Uani 1 1 d . . . . .
C23 C -0.04061(16) 0.22320(6) 0.61905(13) 0.0173(4) Uani 1 1 d . . . . .
C29 C 0.10171(15) 0.06536(6) 0.96003(13) 0.0171(4) Uani 1 1 d . . . . .
F2 F -0.07728(12) 0.08850(5) 1.16864(12) 0.0466(4) Uani 1 1 d . . . . .
F6 F 0.32946(11) -0.01302(5) 1.11362(10) 0.0422(4) Uani 1 1 d . . . . .
C1 C 0.16672(16) 0.17809(6) 0.80616(14) 0.0194(4) Uani 1 1 d . . . . .
C61 C 0.01287(16) 0.06855(6) 0.74611(14) 0.0167(4) Uani 1 1 d . . . . .
H61A H -0.0482(18) 0.0645(7) 0.7651(15) 0.020 Uiso 1 1 d . U . . .
H61B H 0.0325(17) 0.0454(7) 0.7184(16) 0.020 Uiso 1 1 d . U . . .
C2 C 0.02169(17) 0.25898(6) 0.80355(14) 0.0182(4) Uani 1 1 d . . . . .
H2A H 0.0891(18) 0.2598(7) 0.7915(16) 0.022 Uiso 1 1 d . U . . .
H2B H -0.0187(18) 0.2807(7) 0.7682(16) 0.022 Uiso 1 1 d . U . . .
C37 C 0.23306(15) 0.07779(6) 0.83615(14) 0.0190(4) Uani 1 1 d . . . . .
C31 C 0.00370(16) 0.05003(6) 1.07372(14) 0.0192(4) Uani 1 1 d . . . . .
C53 C 0.08605(15) 0.10632(6) 0.59953(14) 0.0177(4) Uani 1 1 d . . . . .
C12 C -0.14017(17) 0.16675(7) 0.96308(15) 0.0221(4) Uani 1 1 d . . . . .
H12 H -0.1484(18) 0.1519(7) 0.9067(17) 0.027 Uiso 1 1 d . U . . .
C30 C 0.01173(16) 0.06953(6) 0.98953(14) 0.0181(4) Uani 1 1 d . . . . .
H30 H -0.0434(18) 0.0869(7) 0.9510(16) 0.022 Uiso 1 1 d . U . . .
C24 C -0.13173(17) 0.22403(7) 0.54244(14) 0.0214(4) Uani 1 1 d . . . . .
H24 H -0.1965(19) 0.2206(7) 0.5540(16) 0.026 Uiso 1 1 d . U . . .
F15 F -0.38153(12) 0.02930(5) 0.56546(13) 0.0491(4) Uani 1 1 d . . . . .
F23 F 0.13429(13) -0.00727(4) 0.48150(11) 0.0429(4) Uani 1 1 d . . . . .
C48 C -0.31549(18) 0.10178(7) 0.43355(16) 0.0264(5) Uani 1 1 d . . . . .
H48 H -0.375(2) 0.0985(8) 0.3856(18) 0.032 Uiso 1 1 d . U . . .
C17 C -0.17426(15) 0.21747(6) 0.74633(13) 0.0164(4) Uani 1 1 d . . . . .
C18 C -0.24083(16) 0.18502(7) 0.71568(14) 0.0207(4) Uani 1 1 d . . . . .
H18 H -0.2145(18) 0.1607(7) 0.6933(16) 0.025 Uiso 1 1 d . U . . .
C32 C 0.08452(17) 0.02670(7) 1.12925(15) 0.0224(4) Uani 1 1 d . . . . .
H32 H 0.0798(18) 0.0127(7) 1.1869(17) 0.027 Uiso 1 1 d . U . . .
C54 C 0.07476(16) 0.07193(6) 0.54146(14) 0.0195(4) Uani 1 1 d . . . . .
H54 H 0.0199(18) 0.0543(7) 0.5384(16) 0.023 Uiso 1 1 d . U . . .
C3 C 0.10522(16) 0.23512(6) 0.96865(14) 0.0178(4) Uani 1 1 d . . . . .
H3A H 0.1172(17) 0.2435(7) 1.0356(16) 0.021 Uiso 1 1 d . U . . .
H3B H 0.1708(18) 0.2358(7) 0.9529(16) 0.021 Uiso 1 1 d . U . . .
C55 C 0.14456(17) 0.06351(6) 0.48885(14) 0.0217(4) Uani 1 1 d . . . . .
C36 C 0.26293(18) -0.00125(8) 1.16236(16) 0.0308(5) Uani 1 1 d . . . . .
F13 F -0.40823(12) 0.08230(5) 0.63691(12) 0.0498(4) Uani 1 1 d . . . . .
F12 F 0.26947(13) -0.02294(6) 0.68048(14) 0.0633(5) Uani 1 1 d . . . . .
C34 C 0.18293(16) 0.04213(6) 1.01609(14) 0.0200(4) Uani 1 1 d . . . . .
H34 H 0.2467(18) 0.0384(7) 0.9993(16) 0.024 Uiso 1 1 d . U . . .
C50 C -0.13823(17) 0.12510(6) 0.48512(15) 0.0213(4) Uani 1 1 d . . . . .
H50 H -0.0823(19) 0.1375(7) 0.4697(16) 0.026 Uiso 1 1 d . U . . .
C45 C -0.12683(16) 0.11122(6) 0.58089(13) 0.0170(4) Uani 1 1 d . . . . .
C6 C 0.27186(19) 0.16760(7) 1.06277(18) 0.0304(5) Uani 1 1 d . . . . .
H6 H 0.288(2) 0.1817(8) 1.0134(19) 0.037 Uiso 1 1 d . U . . .
F16 F -0.3047(2) 0.16588(7) 0.28553(15) 0.0585(7) Uani 0.895(3) 1 d D U P A 1
C47 C -0.30544(16) 0.08881(6) 0.52856(15) 0.0230(4) Uani 1 1 d . . . . .
C22 C -0.21302(17) 0.25163(7) 0.78080(15) 0.0226(4) Uani 1 1 d . . . . .
H22 H -0.1708(19) 0.2736(8) 0.8005(17) 0.027 Uiso 1 1 d . U . . .
C42 C 0.24622(17) 0.04412(7) 0.78294(15) 0.0216(4) Uani 1 1 d . . . . .
H42 H 0.1913(19) 0.0275(7) 0.7542(17) 0.026 Uiso 1 1 d . U . . .
C46 C -0.21195(16) 0.09335(6) 0.60158(15) 0.0201(4) Uani 1 1 d . . . . .
H46 H -0.2068(18) 0.0833(7) 0.6671(17) 0.024 Uiso 1 1 d . U . . .
C19 C -0.34288(17) 0.18589(7) 0.71919(15) 0.0232(4) Uani 1 1 d . . . . .
H19 H -0.3846(19) 0.1619(8) 0.6977(17) 0.028 Uiso 1 1 d . U . . .
C21 C -0.31508(18) 0.25246(7) 0.78565(16) 0.0268(5) Uani 1 1 d . . . . .
H21 H -0.340(2) 0.2754(8) 0.8122(18) 0.032 Uiso 1 1 d . U . . .
C49 C -0.23129(18) 0.12000(7) 0.41294(15) 0.0250(5) Uani 1 1 d . . . . .
F18 F -0.15119(14) 0.14628(7) 0.29654(11) 0.0462(5) Uani 0.895(3) 1 d D U P A 1
C11 C -0.04674(16) 0.18489(6) 1.00919(13) 0.0205(4) Uani 1 1 d . . . . .
C20 C -0.37943(17) 0.21967(7) 0.75537(15) 0.0254(5) Uani 1 1 d . . . . .
H20 H -0.449(2) 0.2201(8) 0.7576(17) 0.030 Uiso 1 1 d . U . . .
C35 C -0.09066(18) 0.05708(7) 1.10810(16) 0.0251(5) Uani 1 1 d . . . . .
C52 C -0.2429(2) 0.13415(8) 0.30998(16) 0.0356(6) Uani 1 1 d D U . . .
F14 F -0.48444(12) 0.07365(6) 0.48326(13) 0.0654(6) Uani 1 1 d . . . . .
C14 C -0.2176(2) 0.19334(8) 1.08266(17) 0.0327(5) Uani 1 1 d . . . . .
H14 H -0.275(2) 0.1958(8) 1.1061(19) 0.039 Uiso 1 1 d . U . . .
C33 C 0.17412(16) 0.02275(6) 1.10045(14) 0.0217(4) Uani 1 1 d . . . . .
C5 C 0.16917(18) 0.16205(6) 1.06237(15) 0.0251(5) Uani 1 1 d . . . . .
C13 C -0.22531(18) 0.17098(8) 0.99954(17) 0.0292(5) Uani 1 1 d . . . . .
H13 H -0.285(2) 0.1591(8) 0.9691(19) 0.035 Uiso 1 1 d . U . . .
C56 C 0.22740(18) 0.08892(7) 0.49269(16) 0.0268(5) Uani 1 1 d . . . . .
H56 H 0.275(2) 0.0822(8) 0.4570(17) 0.032 Uiso 1 1 d . U . . .
C58 C 0.16780(17) 0.13221(7) 0.60176(15) 0.0243(4) Uani 1 1 d . . . . .
H58 H 0.1773(19) 0.1548(8) 0.6389(18) 0.029 Uiso 1 1 d . U . . .
C4 C 0.0486(2) 0.30346(7) 0.94087(17) 0.0266(5) Uani 1 1 d . . . . .
H4A H 0.116(2) 0.3134(8) 0.9377(19) 0.040 Uiso 1 1 d . U . . .
H4B H 0.048(2) 0.3057(8) 1.006(2) 0.040 Uiso 1 1 d . U . . .
H4C H -0.003(2) 0.3214(9) 0.8978(19) 0.040 Uiso 1 1 d . U . . .
C60 C 0.12762(19) 0.02620(7) 0.42771(16) 0.0293(5) Uani 1 1 d . . . . .
C38 C 0.31936(18) 0.10176(7) 0.87611(18) 0.0296(5) Uani 1 1 d . . . . .
H38 H 0.312(2) 0.1223(8) 0.9133(19) 0.036 Uiso 1 1 d . U . . .
F10 F 0.42976(15) -0.02473(6) 0.75720(17) 0.0823(7) Uani 1 1 d . . . . .
C26 C -0.0362(2) 0.23909(8) 0.42764(16) 0.0323(5) Uani 1 1 d . . . . .
H26 H -0.035(2) 0.2438(8) 0.3635(19) 0.039 Uiso 1 1 d . U . . .
C28 C 0.05334(18) 0.23045(7) 0.59809(15) 0.0271(5) Uani 1 1 d . . . . .
H28 H 0.116(2) 0.2288(8) 0.6495(18) 0.033 Uiso 1 1 d . U . . .
C25 C -0.12961(19) 0.23189(7) 0.44689(15) 0.0269(5) Uani 1 1 d . . . . .
H25 H -0.190(2) 0.2335(8) 0.3958(19) 0.032 Uiso 1 1 d . U . . .
C41 C 0.34226(18) 0.03493(7) 0.77005(17) 0.0280(5) Uani 1 1 d . . . . .
F17 F -0.27663(19) 0.10614(6) 0.24323(11) 0.0565(7) Uani 0.895(3) 1 d D U P A 1
C27 C 0.0550(2) 0.23840(8) 0.50258(17) 0.0344(6) Uani 1 1 d . . . . .
H27 H 0.122(2) 0.2428(8) 0.4905(19) 0.041 Uiso 1 1 d . U . . .
C40 C 0.42739(19) 0.05888(8) 0.8098(2) 0.0354(6) Uani 1 1 d . . . . .
H40 H 0.495(2) 0.0532(8) 0.7987(19) 0.043 Uiso 1 1 d . U . . .
C57 C 0.23745(18) 0.12355(7) 0.54879(16) 0.0283(5) Uani 1 1 d . . . . .
C51 C -0.39512(17) 0.06870(8) 0.55264(17) 0.0318(5) Uani 1 1 d . . . . .
C39 C 0.41575(18) 0.09208(8) 0.8635(2) 0.0368(6) Uani 1 1 d . . . . .
C59 C 0.3243(2) 0.15223(8) 0.5522(2) 0.0457(7) Uani 1 1 d D U . . .
C10 C 0.1488(2) 0.14064(7) 1.13914(16) 0.0353(6) Uani 1 1 d . . . . .
H10 H 0.076(2) 0.1364(9) 1.1388(19) 0.042 Uiso 1 1 d . U . . .
C15 C -0.1254(2) 0.21163(10) 1.12904(19) 0.0472(8) Uani 1 1 d . . . . .
H15 H -0.118(2) 0.2283(9) 1.188(2) 0.057 Uiso 1 1 d . U . . .
C7 C 0.3534(2) 0.15166(8) 1.1379(2) 0.0449(7) Uani 1 1 d . . . . .
H7 H 0.421(3) 0.1562(9) 1.134(2) 0.054 Uiso 1 1 d . U . . .
F9 F 0.5820(2) 0.11312(12) 0.8606(3) 0.0650(14) Uani 0.646(7) 1 d D U P B 1
C43 C 0.5076(2) 0.11806(9) 0.9071(3) 0.0573(8) Uani 1 1 d D U . . .
F7 F 0.4866(3) 0.15613(11) 0.9031(7) 0.130(3) Uani 0.646(7) 1 d D U P B 1
C16 C -0.0403(2) 0.20742(9) 1.09367(18) 0.0421(7) Uani 1 1 d . . . . .
H16 H 0.024(2) 0.2207(9) 1.127(2) 0.051 Uiso 1 1 d . U . . .
F11 F 0.3764(2) 0.01005(8) 0.62749(17) 0.0983(8) Uani 1 1 d . . . . .
C44 C 0.3551(2) -0.00067(9) 0.7100(2) 0.0456(7) Uani 1 1 d . . . . .
C9 C 0.2304(3) 0.12469(9) 1.21337(19) 0.0505(8) Uani 1 1 d . . . . .
H9 H 0.212(2) 0.1101(10) 1.264(2) 0.061 Uiso 1 1 d . U . . .
F19 F 0.3053(3) 0.18903(9) 0.5734(5) 0.0796(16) Uani 0.698(8) 1 d D U P C 1
C8 C 0.3313(3) 0.13002(9) 1.2125(2) 0.0549(9) Uani 1 1 d . . . . .
H8 H 0.388(3) 0.1195(10) 1.259(2) 0.066 Uiso 1 1 d . U . . .
F8 F 0.5482(4) 0.1102(2) 0.9977(3) 0.099(2) Uani 0.646(7) 1 d D U P B 1
F21 F 0.4085(3) 0.14254(14) 0.6183(5) 0.103(2) Uani 0.698(8) 1 d D U P C 1
F20 F 0.3465(5) 0.1534(2) 0.4673(4) 0.132(3) Uani 0.698(8) 1 d D U P C 1
F20A F 0.4018(5) 0.13600(18) 0.5269(8) 0.054(3) Uani 0.302(8) 1 d D U P C 2
F7A F 0.5027(6) 0.1393(3) 0.9848(6) 0.076(2) Uani 0.354(7) 1 d D U P B 2
F8A F 0.5931(4) 0.09745(19) 0.9564(9) 0.097(4) Uani 0.354(7) 1 d D U P B 2
F21A F 0.2963(6) 0.1829(3) 0.4967(10) 0.084(4) Uani 0.302(8) 1 d D U P C 2
F19A F 0.3725(9) 0.1644(5) 0.6412(5) 0.099(4) Uani 0.302(8) 1 d D U P C 2
F9A F 0.5173(9) 0.1482(3) 0.8533(7) 0.114(4) Uani 0.354(7) 1 d D U P B 2
H1 H -0.0551(19) 0.1347(7) 0.8142(17) 0.030(6) Uiso 1 1 d . . . . .
F17A F -0.3409(8) 0.1229(5) 0.2591(9) 0.0462(5) Uani 0.105(3) 1 d D U P A 2
F18A F -0.1821(14) 0.1129(6) 0.2739(10) 0.062(5) Uani 0.105(3) 1 d D U P A 2
F16A F -0.2526(18) 0.1734(2) 0.3083(13) 0.0565(7) Uani 0.105(3) 1 d D U P A 2

loop_
_atom_site_aniso_label
_atom_site_aniso_U_11
_atom_site_aniso_U_22
_atom_site_aniso_U_33
_atom_site_aniso_U_23
_atom_site_aniso_U_13
_atom_site_aniso_U_12
Mn1 0.01494(14) 0.01232(14) 0.01536(13) -0.00039(11) 0.00408(11) -0.00076(11)
P4 0.0170(2) 0.0132(2) 0.0163(2) -0.00040(18) 0.00622(19) -0.0012(2)
P1 0.0166(2) 0.0136(2) 0.0148(2) 0.00076(18) 0.00557(19) -0.0001(2)
P2 0.0179(2) 0.0147(2) 0.0146(2) 0.00032(18) 0.00227(19) -0.0024(2)
P3 0.0145(2) 0.0133(2) 0.0179(2) 0.00028(18) 0.00449(19) -0.00027(19)
F3 0.0338(7) 0.0343(8) 0.0407(7) 0.0116(6) 0.0217(6) 0.0002(6)
O1 0.0232(8) 0.0270(9) 0.0344(8) -0.0075(7) 0.0111(7) -0.0077(7)
F4 0.0323(8) 0.0647(11) 0.0302(7) 0.0052(7) -0.0034(6) 0.0090(8)
N1 0.0216(9) 0.0154(8) 0.0161(7) -0.0011(6) 0.0049(7) 0.0012(7)
F1 0.0239(7) 0.0593(10) 0.0428(8) 0.0168(7) 0.0148(6) 0.0124(7)
F22 0.0419(9) 0.0475(10) 0.0403(8) -0.0245(7) -0.0007(7) 0.0002(7)
F24 0.0554(10) 0.0530(10) 0.0513(9) -0.0250(8) 0.0366(8) -0.0072(8)
F5 0.0401(9) 0.0431(9) 0.0578(9) 0.0328(8) 0.0137(8) 0.0137(7)
C23 0.0230(10) 0.0131(9) 0.0174(8) 0.0014(7) 0.0086(8) 0.0005(8)
C29 0.0187(9) 0.0145(9) 0.0177(9) -0.0013(7) 0.0043(8) -0.0003(8)
F2 0.0520(10) 0.0381(9) 0.0640(10) -0.0211(8) 0.0394(8) -0.0067(7)
F6 0.0373(8) 0.0548(10) 0.0378(8) 0.0186(7) 0.0160(7) 0.0271(7)
C1 0.0241(10) 0.0162(10) 0.0196(9) -0.0014(8) 0.0087(8) 0.0011(8)
C61 0.0167(9) 0.0147(10) 0.0191(9) -0.0003(7) 0.0061(8) -0.0009(8)
C2 0.0218(10) 0.0153(10) 0.0181(9) 0.0002(7) 0.0065(8) -0.0005(8)
C37 0.0157(9) 0.0179(10) 0.0237(9) 0.0036(8) 0.0062(8) 0.0003(8)
C31 0.0203(10) 0.0158(10) 0.0225(9) -0.0003(8) 0.0075(8) -0.0016(8)
C53 0.0190(10) 0.0169(10) 0.0186(9) 0.0001(7) 0.0076(8) -0.0015(8)
C12 0.0244(11) 0.0237(11) 0.0182(9) -0.0014(8) 0.0059(8) -0.0006(9)
C30 0.0183(10) 0.0145(10) 0.0210(9) -0.0005(8) 0.0050(8) 0.0007(8)
C24 0.0220(10) 0.0237(11) 0.0194(9) 0.0061(8) 0.0073(8) 0.0053(9)
F15 0.0449(9) 0.0322(9) 0.0737(11) 0.0033(8) 0.0227(8) -0.0097(7)
F23 0.0637(10) 0.0229(7) 0.0441(8) -0.0075(6) 0.0191(8) -0.0016(7)
C48 0.0254(11) 0.0227(12) 0.0235(10) -0.0036(9) -0.0049(9) 0.0075(9)
C17 0.0180(9) 0.0182(10) 0.0135(8) 0.0038(7) 0.0053(7) 0.0035(8)
C18 0.0203(10) 0.0210(11) 0.0209(9) 0.0014(8) 0.0061(8) 0.0023(9)
C32 0.0259(11) 0.0223(11) 0.0199(9) 0.0014(8) 0.0078(9) 0.0008(9)
C54 0.0205(10) 0.0187(10) 0.0200(9) -0.0012(8) 0.0065(8) -0.0026(9)
C3 0.0195(10) 0.0161(10) 0.0165(9) -0.0033(7) 0.0032(8) -0.0026(8)
C55 0.0251(11) 0.0220(11) 0.0185(9) -0.0031(8) 0.0072(8) -0.0002(9)
C36 0.0267(12) 0.0376(14) 0.0286(11) 0.0124(10) 0.0088(10) 0.0095(10)
F13 0.0365(8) 0.0620(11) 0.0578(10) -0.0165(8) 0.0247(8) -0.0141(8)
F12 0.0413(10) 0.0577(12) 0.0870(13) -0.0451(10) 0.0123(9) 0.0058(9)
C34 0.0182(10) 0.0196(10) 0.0224(9) 0.0006(8) 0.0059(8) 0.0015(8)
C50 0.0271(11) 0.0165(10) 0.0213(9) 0.0008(8) 0.0084(9) 0.0031(9)
C45 0.0214(10) 0.0120(9) 0.0172(8) -0.0004(7) 0.0046(8) 0.0020(8)
C6 0.0277(12) 0.0207(12) 0.0342(12) -0.0069(10) -0.0051(10) 0.0026(10)
F16 0.0787(16) 0.0659(14) 0.0379(11) 0.0304(10) 0.0277(11) 0.0481(12)
C47 0.0194(10) 0.0179(10) 0.0280(10) -0.0024(8) 0.0009(9) 0.0019(8)
C22 0.0247(11) 0.0216(11) 0.0225(10) 0.0015(8) 0.0083(9) 0.0034(9)
C42 0.0205(10) 0.0207(11) 0.0240(10) 0.0003(8) 0.0069(9) 0.0006(9)
C46 0.0203(10) 0.0180(10) 0.0203(9) -0.0003(8) 0.0032(8) 0.0008(8)
C19 0.0193(10) 0.0270(12) 0.0232(10) 0.0034(9) 0.0057(8) 0.0005(9)
C21 0.0276(11) 0.0292(13) 0.0257(10) 0.0006(9) 0.0110(9) 0.0109(10)
C49 0.0336(12) 0.0210(11) 0.0188(9) 0.0002(8) 0.0049(9) 0.0089(10)
F18 0.0520(11) 0.0647(14) 0.0243(8) 0.0115(8) 0.0147(8) 0.0011(10)
C11 0.0250(11) 0.0221(11) 0.0145(8) 0.0013(8) 0.0056(8) -0.0039(9)
C20 0.0190(10) 0.0380(14) 0.0208(9) 0.0068(9) 0.0084(8) 0.0072(10)
C35 0.0279(11) 0.0222(11) 0.0286(10) 0.0022(9) 0.0133(9) 0.0014(9)
C52 0.0446(15) 0.0376(15) 0.0209(10) 0.0036(10) 0.0035(10) 0.0123(12)
F14 0.0211(8) 0.0974(16) 0.0628(11) 0.0279(11) -0.0118(7) -0.0103(9)
C14 0.0354(13) 0.0389(14) 0.0299(11) 0.0044(10) 0.0192(11) 0.0041(11)
C33 0.0215(10) 0.0209(11) 0.0215(9) 0.0027(8) 0.0041(8) 0.0027(9)
C5 0.0309(12) 0.0166(11) 0.0199(9) -0.0026(8) -0.0052(9) -0.0011(9)
C13 0.0224(11) 0.0374(14) 0.0281(11) 0.0005(10) 0.0076(9) -0.0032(10)
C56 0.0267(11) 0.0315(13) 0.0266(10) -0.0031(9) 0.0147(9) -0.0029(10)
C58 0.0278(11) 0.0231(11) 0.0242(10) -0.0055(9) 0.0110(9) -0.0062(9)
C4 0.0368(13) 0.0175(11) 0.0249(11) -0.0042(9) 0.0081(10) 0.0029(10)
C60 0.0324(12) 0.0309(13) 0.0282(11) -0.0088(9) 0.0145(10) -0.0012(10)
C38 0.0213(11) 0.0227(12) 0.0432(13) -0.0067(10) 0.0066(10) -0.0008(9)
F10 0.0551(12) 0.0597(13) 0.1099(16) -0.0393(12) -0.0118(11) 0.0351(10)
C26 0.0402(14) 0.0402(14) 0.0194(10) 0.0081(10) 0.0130(10) -0.0021(11)
C28 0.0247(11) 0.0359(13) 0.0211(10) 0.0008(9) 0.0071(9) -0.0064(10)
C25 0.0302(12) 0.0291(13) 0.0200(10) 0.0086(9) 0.0052(9) 0.0066(10)
C41 0.0270(12) 0.0246(12) 0.0348(12) 0.0012(9) 0.0130(10) 0.0068(10)
F17 0.0874(18) 0.0592(13) 0.0195(8) -0.0057(8) 0.0098(9) -0.0147(12)
C27 0.0309(13) 0.0482(16) 0.0287(11) 0.0054(11) 0.0158(10) -0.0098(12)
C40 0.0208(11) 0.0314(14) 0.0584(16) 0.0008(12) 0.0183(11) 0.0027(10)
C57 0.0261(11) 0.0305(13) 0.0327(11) -0.0054(10) 0.0152(10) -0.0098(10)
C51 0.0195(11) 0.0347(14) 0.0366(12) 0.0014(10) 0.0007(10) 0.0007(10)
C39 0.0198(11) 0.0273(13) 0.0628(17) -0.0040(12) 0.0110(11) -0.0038(10)
C59 0.0417(15) 0.0488(17) 0.0594(16) -0.0206(13) 0.0348(14) -0.0216(13)
C10 0.0492(16) 0.0244(12) 0.0221(10) 0.0021(9) -0.0062(11) -0.0096(11)
C15 0.0545(18) 0.062(2) 0.0349(13) -0.0220(13) 0.0283(13) -0.0204(15)
C7 0.0362(15) 0.0298(15) 0.0519(16) -0.0124(12) -0.0142(13) 0.0076(12)
F9 0.0346(16) 0.082(3) 0.088(3) -0.036(2) 0.0326(17) -0.0347(16)
C43 0.0250(14) 0.0511(19) 0.096(2) -0.0187(17) 0.0173(15) -0.0066(13)
F7 0.042(2) 0.039(2) 0.301(9) -0.046(3) 0.035(4) -0.0196(17)
C16 0.0433(15) 0.0607(19) 0.0282(12) -0.0207(12) 0.0197(11) -0.0255(14)
F11 0.138(2) 0.0987(18) 0.0915(16) -0.0248(14) 0.0870(16) 0.0018(16)
C44 0.0381(15) 0.0467(17) 0.0556(16) -0.0137(14) 0.0194(14) 0.0121(13)
C9 0.075(2) 0.0286(15) 0.0286(13) 0.0058(11) -0.0160(14) -0.0061(14)
F19 0.068(2) 0.0366(16) 0.157(5) -0.018(2) 0.069(3) -0.0309(15)
C8 0.063(2) 0.0312(16) 0.0445(16) -0.0020(13) -0.0268(15) 0.0090(15)
F8 0.085(4) 0.134(5) 0.061(2) -0.015(2) -0.007(2) -0.055(4)
F21 0.0307(17) 0.078(3) 0.182(5) -0.006(3) 0.000(2) -0.0246(17)
F20 0.161(5) 0.183(6) 0.092(3) -0.074(3) 0.100(3) -0.139(5)
F20A 0.039(4) 0.033(3) 0.105(7) -0.003(4) 0.046(4) -0.009(3)
F7A 0.055(4) 0.065(5) 0.100(5) -0.025(4) 0.011(4) -0.042(4)
F8A 0.026(3) 0.047(4) 0.190(10) -0.029(5) -0.013(4) 0.000(2)
F21A 0.049(4) 0.048(5) 0.155(9) 0.049(5) 0.030(5) -0.016(3)
F19A 0.085(7) 0.144(11) 0.080(4) -0.042(5) 0.042(4) -0.087(6)
F9A 0.131(10) 0.103(7) 0.108(5) 0.006(5) 0.033(5) -0.082(6)
F17A 0.0520(11) 0.0647(14) 0.0243(8) 0.0115(8) 0.0147(8) 0.0011(10)
F18A 0.065(8) 0.096(11) 0.021(7) 0.004(7) 0.007(7) 0.017(8)
F16A 0.0874(18) 0.0592(13) 0.0195(8) -0.0057(8) 0.0098(9) -0.0147(12)

loop_
_atom_type_symbol
_atom_type_description
_atom_type_scat_dispersion_real
_atom_type_scat_dispersion_imag
_atom_type_scat_source
C C 0.0033 0.0016 'International Tables Vol C Tables 4.2.6.8 and 6.1.1.4'
H H 0.0000 0.0000 'International Tables Vol C Tables 4.2.6.8 and 6.1.1.4'
F F 0.0171 0.0103 'International Tables Vol C Tables 4.2.6.8 and 6.1.1.4'
Mn Mn 0.3368 0.7283 'International Tables Vol C Tables 4.2.6.8 and 6.1.1.4'
N N 0.0061 0.0033 'International Tables Vol C Tables 4.2.6.8 and 6.1.1.4'
O O 0.0106 0.0060 'International Tables Vol C Tables 4.2.6.8 and 6.1.1.4'
P P 0.1023 0.0942 'International Tables Vol C Tables 4.2.6.8 and 6.1.1.4'

loop_
_geom_angle_atom_site_label_1
_geom_angle_atom_site_label_2
_geom_angle_atom_site_label_3
_geom_angle
P4 Mn1 P1 99.02(2)
P4 Mn1 P2 162.11(2)
P1 Mn1 P2 87.50(2)
P3 Mn1 P4 71.02(2)
P3 Mn1 P1 168.49(2)
P3 Mn1 P2 100.42(2)
C1 Mn1 P4 105.72(6)
C1 Mn1 P1 90.14(7)
C1 Mn1 P2 90.82(6)
C1 Mn1 P3 98.01(7)
C61 P4 Mn1 95.08(6)
C53 P4 Mn1 121.65(7)
C53 P4 C61 100.38(9)
C53 P4 C45 98.58(9)
C45 P4 Mn1 131.13(6)
C45 P4 C61 104.33(9)
C23 P1 Mn1 115.49(6)
C23 P1 C2 97.80(9)
C2 P1 Mn1 115.10(7)
C17 P1 Mn1 119.10(6)
C17 P1 C23 103.96(9)
C17 P1 C2 102.46(9)
C3 P2 Mn1 113.08(6)
C11 P2 Mn1 121.46(7)
C11 P2 C3 99.88(9)
C11 P2 C5 103.04(10)
C5 P2 Mn1 117.72(7)
C5 P2 C3 97.83(9)
C29 P3 Mn1 126.50(7)
C29 P3 C61 105.63(9)
C61 P3 Mn1 95.42(7)
C37 P3 Mn1 120.41(7)
C37 P3 C29 102.14(9)
C37 P3 C61 102.95(9)
C2 N1 C4 109.78(16)
C3 N1 C2 112.53(16)
C3 N1 C4 110.16(16)
C24 C23 P1 122.62(15)
C24 C23 C28 118.41(18)
C28 C23 P1 118.95(15)
C30 C29 P3 116.91(15)
C34 C29 P3 123.81(15)
C34 C29 C30 119.22(18)
O1 C1 Mn1 179.5(2)
P3 C61 P4 89.22(9)
N1 C2 P1 113.03(13)
C42 C37 P3 123.58(16)
C38 C37 P3 118.63(16)
C38 C37 C42 117.70(19)
C30 C31 C35 119.19(18)
C32 C31 C30 120.76(19)
C32 C31 C35 119.89(18)
C54 C53 P4 121.19(15)
C58 C53 P4 120.44(15)
C58 C53 C54 118.31(18)
C11 C12 C13 120.8(2)
C31 C30 C29 119.96(19)
C23 C24 C25 120.7(2)
C49 C48 C47 119.0(2)
C18 C17 P1 117.80(15)
C18 C17 C22 118.17(19)
C22 C17 P1 123.91(16)
C19 C18 C17 121.7(2)
C31 C32 C33 119.36(19)
C55 C54 C53 120.70(19)
N1 C3 P2 113.15(14)
C54 C55 C56 121.0(2)
C54 C55 C60 117.94(19)
C56 C55 C60 121.07(19)
F4 C36 F5 106.28(18)
F4 C36 C33 112.0(2)
F5 C36 C33 111.63(19)
F6 C36 F4 106.78(19)
F6 C36 F5 106.8(2)
F6 C36 C33 112.93(17)
C29 C34 C33 120.35(19)
C49 C50 C45 120.3(2)
C50 C45 P4 120.43(16)
C46 C45 P4 121.04(14)
C46 C45 C50 118.52(19)
C5 C6 C7 120.8(3)
C48 C47 C46 120.6(2)
C48 C47 C51 120.0(2)
C46 C47 C51 119.33(19)
C21 C22 C17 120.3(2)
C41 C42 C37 121.1(2)
C47 C46 C45 120.58(19)
C20 C19 C18 119.3(2)
C20 C21 C22 120.3(2)
C48 C49 C52 118.7(2)
C50 C49 C48 120.99(19)
C50 C49 C52 120.3(2)
C12 C11 P2 121.25(15)
C12 C11 C16 117.9(2)
C16 C11 P2 120.75(17)
C21 C20 C19 120.1(2)
F3 C35 C31 112.01(18)
F1 C35 F3 106.68(18)
F1 C35 F2 107.21(19)
F1 C35 C31 112.84(17)
F2 C35 F3 106.44(17)
F2 C35 C31 111.27(18)
F16 C52 C49 112.78(19)
F16 C52 F18 104.5(2)
F18 C52 C49 112.65(19)
F17 C52 F16 108.4(2)
F17 C52 C49 113.5(2)
F17 C52 F18 104.3(2)
F17A C52 C49 104.3(6)
F18A C52 C49 108.4(7)
F18A C52 F17A 105.3(12)
F18A C52 F16A 127.4(14)
F16A C52 C49 108.2(8)
F16A C52 F17A 100.8(12)
C15 C14 C13 119.4(2)
C32 C33 C36 119.38(18)
C32 C33 C34 120.35(19)
C34 C33 C36 120.23(19)
C6 C5 P2 119.05(17)
C6 C5 C10 118.8(2)
C10 C5 P2 122.14(19)
C14 C13 C12 120.5(2)
C55 C56 C57 118.34(19)
C53 C58 C57 120.6(2)
F22 C60 C55 111.61(19)
F24 C60 F22 106.40(18)
F24 C60 F23 106.99(19)
F24 C60 C55 113.25(19)
F23 C60 F22 105.48(19)
F23 C60 C55 112.59(18)
C37 C38 C39 120.8(2)
C27 C26 C25 120.1(2)
C27 C28 C23 120.6(2)
C26 C25 C24 120.1(2)
C42 C41 C44 120.9(2)
C40 C41 C42 120.8(2)
C40 C41 C44 118.3(2)
C26 C27 C28 120.0(2)
C41 C40 C39 118.7(2)
C56 C57 C58 121.0(2)
C56 C57 C59 119.68(19)
C58 C57 C59 119.3(2)
F15 C51 F13 105.0(2)
F15 C51 C47 112.58(19)
F13 C51 C47 111.9(2)
F14 C51 F15 106.5(2)
F14 C51 F13 107.5(2)
F14 C51 C47 112.8(2)
C38 C39 C43 120.1(2)
C40 C39 C38 120.9(2)
C40 C39 C43 119.0(2)
F19 C59 C57 113.8(2)
F19 C59 F20 107.1(4)
F21 C59 C57 112.1(3)
F21 C59 F19 104.8(3)
F21 C59 F20 107.1(4)
F20 C59 C57 111.4(2)
F20A C59 C57 113.6(3)
F20A C59 F19A 100.5(7)
F21A C59 C57 113.6(4)
F21A C59 F20A 106.0(6)
F21A C59 F19A 109.0(8)
F19A C59 C57 113.1(4)
C9 C10 C5 120.1(3)
C14 C15 C16 120.5(2)
C8 C7 C6 119.4(3)
F9 C43 C39 111.4(3)
F7 C43 C39 114.0(3)
F7 C43 F9 106.2(4)
F8 C43 C39 111.4(3)
F8 C43 F9 108.0(4)
F8 C43 F7 105.6(5)
F7A C43 C39 115.0(3)
F7A C43 F8A 94.3(6)
F8A C43 C39 113.7(4)
F9A C43 C39 114.7(5)
F9A C43 F7A 96.8(6)
F9A C43 F8A 119.2(7)
C15 C16 C11 120.9(2)
F12 C44 C41 112.9(2)
F12 C44 F11 104.8(3)
F10 C44 F12 106.6(3)
F10 C44 C41 112.8(2)
F10 C44 F11 106.9(2)
F11 C44 C41 112.3(3)
C8 C9 C10 120.6(3)
C9 C8 C7 120.3(3)

loop_
_geom_bond_atom_site_label_1
_geom_bond_atom_site_label_2
_geom_bond_distance
Mn1 P4 2.2378(6)
Mn1 P1 2.2376(6)
Mn1 P2 2.2438(5)
Mn1 P3 2.2327(6)
Mn1 C1 1.779(2)
P4 C61 1.852(2)
P4 C53 1.8444(19)
P4 C45 1.845(2)
P1 C23 1.8417(18)
P1 C2 1.850(2)
P1 C17 1.834(2)
P2 C3 1.853(2)
P2 C11 1.832(2)
P2 C5 1.845(2)
P3 C29 1.8366(19)
P3 C61 1.846(2)
P3 C37 1.835(2)
F3 C35 1.340(2)
O1 C1 1.169(2)
F4 C36 1.338(3)
N1 C2 1.462(2)
N1 C3 1.456(3)
N1 C4 1.464(3)
F1 C35 1.328(3)
F22 C60 1.341(3)
F24 C60 1.330(2)
F5 C36 1.344(3)
C23 C24 1.385(3)
C23 C28 1.397(3)
C29 C30 1.394(3)
C29 C34 1.386(3)
F2 C35 1.333(3)
F6 C36 1.336(3)
C37 C42 1.391(3)
C37 C38 1.386(3)
C31 C30 1.393(3)
C31 C32 1.382(3)
C31 C35 1.501(3)
C53 C54 1.394(3)
C53 C58 1.388(3)
C12 C11 1.376(3)
C12 C13 1.390(3)
C24 C25 1.392(3)
F15 C51 1.329(3)
F23 C60 1.339(3)
C48 C47 1.388(3)
C48 C49 1.385(3)
C17 C18 1.389(3)
C17 C22 1.396(3)
C18 C19 1.385(3)
C32 C33 1.383(3)
C54 C55 1.384(3)
C55 C56 1.385(3)
C55 C60 1.495(3)
C36 C33 1.494(3)
F13 C51 1.339(3)
F12 C44 1.330(3)
C34 C33 1.396(3)
C50 C45 1.404(3)
C50 C49 1.381(3)
C45 C46 1.392(3)
C6 C5 1.388(3)
C6 C7 1.396(3)
F16 C52 1.326(3)
C47 C46 1.388(3)
C47 C51 1.500(3)
C22 C21 1.391(3)
C42 C41 1.387(3)
C19 C20 1.383(3)
C21 C20 1.381(3)
C49 C52 1.503(3)
F18 C52 1.359(3)
C11 C16 1.397(3)
C52 F17 1.315(3)
C52 F17A 1.359(7)
C52 F18A 1.291(8)
C52 F16A 1.312(8)
F14 C51 1.326(3)
C14 C13 1.375(3)
C14 C15 1.367(4)
C5 C10 1.394(3)
C56 C57 1.386(3)
C58 C57 1.388(3)
C38 C39 1.393(3)
F10 C44 1.307(3)
C26 C25 1.378(3)
C26 C27 1.374(4)
C28 C27 1.390(3)
C41 C40 1.374(3)
C41 C44 1.499(3)
C40 C39 1.378(4)
C57 C59 1.496(3)
C39 C43 1.487(4)
C59 F19 1.303(4)
C59 F21 1.286(4)
C59 F20 1.323(4)
C59 F20A 1.310(5)
C59 F21A 1.279(6)
C59 F19A 1.310(6)
C10 C9 1.390(4)
C15 C16 1.381(4)
C7 C8 1.383(5)
F9 C43 1.355(4)
C43 F7 1.295(4)
C43 F8 1.274(4)
C43 F7A 1.329(6)
C43 F8A 1.348(5)
C43 F9A 1.289(6)
F11 C44 1.333(3)
C9 C8 1.369(5)
